data_2206480
loop_
_publ_author_name
'Guo-Wu Rao'
'Wei-Xiao Hu'

_publ_section_title
;
 Propyl 3,6-diphenyl-1,4-dihydro-1,2,4,5-tetrazine-1-carboxylate
;
_journal_coeditor_code LH6426
_journal_issue 8
_journal_name_full 'Acta Crystallographica Section E'
_journal_page_first o2431
_journal_page_last o2432
_journal_paper_doi 10.1107/S1600536805019653
_journal_volume 61
_journal_year 2005
_chemical_formula_iupac 'C18 H18 N4 O2'
_chemical_formula_moiety 'C18 H18 N4 O2'
_chemical_formula_sum 'C18 H18 N4 O2'
_chemical_formula_weight 322.36
_chemical_melting_point .414E-305
_chemical_name_systematic
;
Propyl 3,6-diphenyl-1,4-dihydro-1,2,4,5-tetrazine-1-carboxylate
;
_space_group_IT_number 33
_symmetry_cell_setting orthorhombic
_symmetry_space_group_name_Hall 'P 2c -2n'
_symmetry_space_group_name_H-M 'P n a 21'
_atom_sites_solution_hydrogens geom
_atom_sites_solution_primary direct
_atom_sites_solution_secondary difmap
_audit_creation_method SHELXL-97
_cell_angle_alpha 90.00
_cell_angle_beta 90.00
_cell_angle_gamma 90.00
_cell_formula_units_Z 4
_cell_length_a 10.212(3)
_cell_length_b 10.051(2)
_cell_length_c 16.611(3)
_cell_measurement_reflns_used 25
_cell_measurement_temperature 298(2)
_cell_measurement_theta_max 12.46
_cell_measurement_theta_min 10.72
_cell_volume 1705.0(7)
_computing_cell_refinement 'CAD-4 EXPRESS'
_computing_data_collection 'CAD-4 EXPRESS (Enraf--Nonius, 1994)'
_computing_data_reduction 'XCAD4 (Harms & Wocadlo, 1995)'
_computing_molecular_graphics 'ORTEP-3 for Windows (Version 1.05; Farrugia, 1997)'
_computing_publication_material 'WinGX (Farrugia, 1999)'
_computing_structure_refinement 'SHELXL97 (Sheldrick, 1997)'
_computing_structure_solution 'SHELXS97 (Sheldrick, 1997)'
_diffrn_ambient_temperature 298(2)
_diffrn_measured_fraction_theta_full 1.000
_diffrn_measured_fraction_theta_max 1.000
_diffrn_measurement_device_type 'Enraf--Nonius CAD-4'
_diffrn_measurement_method \w/2\q
_diffrn_radiation_monochromator graphite
_diffrn_radiation_source 'fine-focus sealed tube'
_diffrn_radiation_type MoK\a
_diffrn_radiation_wavelength 0.71073
_diffrn_reflns_av_R_equivalents 0.0169
_diffrn_reflns_av_sigmaI/netI 0.0399
_diffrn_reflns_limit_h_max 12
_diffrn_reflns_limit_h_min 0
_diffrn_reflns_limit_k_max 12
_diffrn_reflns_limit_k_min 0
_diffrn_reflns_limit_l_max 1
_diffrn_reflns_limit_l_min -19
_diffrn_reflns_number 1699
_diffrn_reflns_theta_full 25.17
_diffrn_reflns_theta_max 25.17
_diffrn_reflns_theta_min 2.37
_diffrn_standards_decay_% 0.3
_diffrn_standards_interval_time 60
_diffrn_standards_number 3
_exptl_absorpt_coefficient_mu 0.085
_exptl_absorpt_correction_T_max 0.9832
_exptl_absorpt_correction_T_min 0.9669
_exptl_absorpt_correction_type multi-scan
_exptl_absorpt_process_details '(ABSCOR; Higashi, 1995)'
_exptl_crystal_colour yellow
_exptl_crystal_density_diffrn 1.256
_exptl_crystal_density_method 'not measured'
_exptl_crystal_description prism
_exptl_crystal_F_000 680
_exptl_crystal_size_max 0.40
_exptl_crystal_size_mid 0.30
_exptl_crystal_size_min 0.20
_refine_diff_density_max 0.160
_refine_diff_density_min -0.197
_refine_ls_extinction_coef 0.012(2)
_refine_ls_extinction_expression Fc^*^=kFc[1+0.001xFc^2^\l^3^/sin(2\q)]^-1/4^
_refine_ls_extinction_method SHELXL97
_refine_ls_goodness_of_fit_ref 1.047
_refine_ls_hydrogen_treatment constr
_refine_ls_matrix_type full
_refine_ls_number_parameters 219
_refine_ls_number_reflns 1584
_refine_ls_number_restraints 1
_refine_ls_restrained_S_all 1.047
_refine_ls_R_factor_all 0.0835
_refine_ls_R_factor_gt 0.0356
_refine_ls_shift/su_max 0.000
_refine_ls_shift/su_mean 0.000
_refine_ls_structure_factor_coef Fsqd
_refine_ls_weighting_details 'calc w = 1/[\s^2^(Fo^2^)+(0.0614P)^2^+0.0145P] where P = (Fo^2^+2Fc^2^)/3'
_refine_ls_weighting_scheme calc
_refine_ls_wR_factor_gt 0.0895
_refine_ls_wR_factor_ref 0.1055
_reflns_number_gt 997
_reflns_number_total 1584
_reflns_threshold_expression I>2\s(I)
_cod_data_source_file lh6426.cif
_cod_data_source_block I
_cod_database_code 2206480
_cod_database_fobs_code 2206480

loop_
_symmetry_equiv_pos_as_xyz
'x, y, z'
'-x, -y, z+1/2'
'x+1/2, -y+1/2, z'
'-x+1/2, y+1/2, z+1/2'

loop_
_atom_site_label
_atom_site_fract_x
_atom_site_fract_y
_atom_site_fract_z
_atom_site_U_iso_or_equiv
_atom_site_adp_type
_atom_site_calc_flag
_atom_site_refinement_flags
_atom_site_occupancy
_atom_site_type_symbol
O1 0.7283(3) 0.9489(3) 0.84478(18) 0.0657(8) Uani d . 1 O
O2 0.5803(3) 0.8911(2) 0.93879(19) 0.0609(7) Uani d . 1 O
N1 0.5679(3) 1.0914(3) 0.88319(18) 0.0488(7) Uani d . 1 N
N2 0.6018(3) 1.1779(3) 0.81813(17) 0.0437(7) Uani d . 1 N
N4 0.3808(3) 1.2267(3) 0.83220(18) 0.0545(9) Uani d . 1 N
H3 0.3075 1.2270 0.8066 0.065 Uiso calc R 1 H
N5 0.3855(3) 1.2151(3) 0.91595(18) 0.0523(8) Uani d . 1 N
C1 0.3992(4) 1.1114(4) 1.0793(2) 0.0601(11) Uani d . 1 C
H1 0.3145 1.1104 1.0588 0.072 Uiso calc R 1 H
C2 0.4188(4) 1.0979(5) 1.1606(3) 0.0714(13) Uani d . 1 C
H2 0.3475 1.0881 1.1949 0.086 Uiso calc R 1 H
C8 0.5440(5) 1.0988(5) 1.1914(3) 0.0704(12) Uani d . 1 C
H3A 0.5578 1.0892 1.2464 0.084 Uiso calc R 1 H
C4 0.6478(4) 1.1140(4) 1.1402(3) 0.0702(12) Uani d . 1 C
H4 0.7324 1.1156 1.1609 0.084 Uiso calc R 1 H
C5 0.6294(4) 1.1270(4) 1.0589(2) 0.0574(11) Uani d . 1 C
H5 0.7011 1.1360 1.0249 0.069 Uiso calc R 1 H
C7 0.5038(4) 1.1266(3) 1.0275(2) 0.0482(9) Uani d . 1 C
C6 0.4801(3) 1.1436(4) 0.9411(2) 0.0444(8) Uani d . 1 C
C3 0.4989(3) 1.2378(4) 0.7922(2) 0.0457(8) Uani d . 1 C
C9 0.5080(3) 1.3221(4) 0.7203(2) 0.0463(8) Uani d . 1 C
C10 0.5954(5) 1.2894(5) 0.6597(3) 0.0700(12) Uani d . 1 C
H10 0.6450 1.2120 0.6631 0.084 Uiso calc R 1 H
C11 0.6078(5) 1.3727(6) 0.5943(3) 0.0934(17) Uani d . 1 C
H11 0.6662 1.3502 0.5536 0.112 Uiso calc R 1 H
C12 0.5372(5) 1.4874(6) 0.5875(3) 0.0761(14) Uani d . 1 C
H12 0.5479 1.5433 0.5433 0.091 Uiso calc R 1 H
C13 0.4516(4) 1.5175(5) 0.6461(3) 0.0685(13) Uani d . 1 C
H13 0.4017 1.5945 0.6417 0.082 Uiso calc R 1 H
C14 0.4360(4) 1.4382(4) 0.7119(3) 0.0615(11) Uani d . 1 C
H14 0.3764 1.4622 0.7517 0.074 Uiso calc R 1 H
C15 0.6351(3) 0.9741(3) 0.8865(2) 0.0476(9) Uani d . 1 C
C16 0.6410(4) 0.7604(4) 0.9436(3) 0.0641(11) Uani d . 1 C
H16A 0.6235 0.7224 0.9962 0.077 Uiso calc R 1 H
H16B 0.7351 0.7702 0.9383 0.077 Uiso calc R 1 H
C17 0.5933(5) 0.6675(4) 0.8808(3) 0.0869(15) Uani d . 1 C
H17A 0.6065 0.7066 0.8280 0.104 Uiso calc R 1 H
H17B 0.5002 0.6523 0.8880 0.104 Uiso calc R 1 H
C18 0.6654(7) 0.5372(5) 0.8859(4) 0.113(2) Uani d . 1 C
H18A 0.6580 0.5021 0.9395 0.170 Uiso calc R 1 H
H18B 0.7561 0.5510 0.8732 0.170 Uiso calc R 1 H
H18C 0.6281 0.4752 0.8484 0.170 Uiso calc R 1 H

loop_
_atom_site_aniso_label
_atom_site_aniso_U_11
_atom_site_aniso_U_22
_atom_site_aniso_U_33
_atom_site_aniso_U_12
_atom_site_aniso_U_13
_atom_site_aniso_U_23
O1 0.0576(16) 0.0699(16) 0.0697(18) 0.0170(13) 0.0202(15) 0.0012(14)
O2 0.0640(16) 0.0445(16) 0.0744(16) 0.0031(12) 0.0166(15) 0.0030(15)
N1 0.0453(15) 0.0531(18) 0.0481(17) 0.0051(13) 0.0101(15) 0.0010(16)
N2 0.0373(15) 0.0487(16) 0.0452(16) 0.0002(13) 0.0069(14) 0.0000(14)
N4 0.0299(16) 0.083(2) 0.0505(18) -0.0020(15) 0.0033(14) 0.0038(16)
N5 0.0401(17) 0.066(2) 0.0503(19) 0.0044(16) 0.0098(14) 0.0025(14)
C1 0.044(2) 0.083(3) 0.053(3) 0.000(2) 0.0090(19) 0.007(2)
C2 0.061(3) 0.096(4) 0.058(3) -0.001(2) 0.016(2) 0.013(2)
C8 0.075(3) 0.085(3) 0.051(2) 0.003(2) 0.002(2) 0.006(2)
C4 0.059(2) 0.087(3) 0.065(3) 0.010(2) -0.008(2) -0.002(2)
C5 0.045(2) 0.073(3) 0.055(2) 0.0005(19) 0.0058(19) -0.006(2)
C7 0.0463(19) 0.045(2) 0.053(2) 0.0015(17) 0.0079(17) -0.0015(18)
C6 0.0356(16) 0.0477(19) 0.050(2) -0.0015(16) 0.0116(18) -0.0035(17)
C3 0.0370(19) 0.052(2) 0.0479(19) -0.0029(15) 0.0020(16) -0.0108(18)
C9 0.0358(18) 0.058(2) 0.0448(19) -0.0032(17) 0.0031(17) -0.0046(17)
C10 0.079(3) 0.074(3) 0.056(3) 0.013(2) 0.021(2) 0.001(2)
C11 0.108(4) 0.104(4) 0.068(3) 0.015(3) 0.035(3) 0.011(3)
C12 0.067(3) 0.093(4) 0.068(3) -0.016(3) 0.002(3) 0.021(3)
C13 0.056(2) 0.073(3) 0.076(3) 0.009(2) -0.003(2) 0.020(3)
C14 0.051(2) 0.075(3) 0.059(3) 0.008(2) 0.0044(19) 0.004(2)
C15 0.0442(19) 0.051(2) 0.047(2) 0.0030(16) -0.0015(19) -0.0073(18)
C16 0.069(3) 0.055(3) 0.068(2) 0.002(2) -0.006(2) 0.001(2)
C17 0.092(3) 0.063(3) 0.106(4) 0.007(2) -0.033(3) -0.011(3)
C18 0.142(5) 0.067(3) 0.131(5) 0.022(3) -0.031(4) -0.026(3)

loop_
_atom_type_symbol
_atom_type_description
_atom_type_scat_dispersion_real
_atom_type_scat_dispersion_imag
_atom_type_scat_source
C C 0.0033 0.0000 'International Tables Vol C Tables 4.2.6.8 and 6.1.1.4'
H H 0.0000 0.0000 'International Tables Vol C Tables 4.2.6.8 and 6.1.1.4'
N N 0.0061 0.0000 'International Tables Vol C Tables 4.2.6.8 and 6.1.1.4'
O O 0.0106 0.0000 'International Tables Vol C Tables 4.2.6.8 and 6.1.1.4'

loop_
_geom_angle_atom_site_label_1
_geom_angle_atom_site_label_2
_geom_angle_atom_site_label_3
_geom_angle
C15 O2 C16 115.1(3)
C15 N1 C6 127.6(3)
C15 N1 N2 115.7(3)
C6 N1 N2 116.2(3)
C3 N2 N1 109.9(3)
C3 N4 N5 117.1(3)
C3 N4 H3 121.5
N5 N4 H3 121.5
C6 N5 N4 113.5(3)
C2 C1 C7 120.8(4)
C2 C1 H1 119.6
C7 C1 H1 119.6
C1 C2 C8 120.0(4)
C1 C2 H2 120.0
C8 C2 H2 120.0
C4 C8 C2 119.3(4)
C4 C8 H3A 120.4
C2 C8 H3A 120.4
C8 C4 C5 121.1(4)
C8 C4 H4 119.4
C5 C4 H4 119.4
C4 C5 C7 119.9(4)
C4 C5 H5 120.1
C7 C5 H5 120.1
C1 C7 C5 118.9(4)
C1 C7 C6 119.7(3)
C5 C7 C6 121.4(3)
N5 C6 N1 117.8(3)
N5 C6 C7 120.8(3)
N1 C6 C7 121.2(3)
N2 C3 N4 121.0(3)
N2 C3 C9 119.4(3)
N4 C3 C9 119.6(3)
C10 C9 C14 117.9(4)
C10 C9 C3 119.7(3)
C14 C9 C3 122.3(3)
C11 C10 C9 119.2(4)
C11 C10 H10 120.4
C9 C10 H10 120.4
C12 C11 C10 122.1(5)
C12 C11 H11 119.0
C10 C11 H11 119.0
C13 C12 C11 118.2(4)
C13 C12 H12 120.9
C11 C12 H12 120.9
C12 C13 C14 121.8(4)
C12 C13 H13 119.1
C14 C13 H13 119.1
C13 C14 C9 120.7(4)
C13 C14 H14 119.6
C9 C14 H14 119.6
O1 C15 O2 125.3(3)
O1 C15 N1 123.8(4)
O2 C15 N1 110.9(3)
O2 C16 C17 112.9(4)
O2 C16 H16A 109.0
C17 C16 H16A 109.0
O2 C16 H16B 109.0
C17 C16 H16B 109.0
H16A C16 H16B 107.8
C16 C17 C18 110.3(4)
C16 C17 H17A 109.6
C18 C17 H17A 109.6
C16 C17 H17B 109.6
C18 C17 H17B 109.6
H17A C17 H17B 108.1
C17 C18 H18A 109.5
C17 C18 H18B 109.5
H18A C18 H18B 109.5
C17 C18 H18C 109.5
H18A C18 H18C 109.5
H18B C18 H18C 109.5

loop_
_geom_bond_atom_site_label_1
_geom_bond_atom_site_label_2
_geom_bond_distance
O1 C15 1.204(4)
O2 C15 1.328(5)
O2 C16 1.455(5)
N1 C15 1.366(4)
N1 C6 1.415(4)
N1 N2 1.429(4)
N2 C3 1.285(4)
N4 C3 1.381(5)
N4 N5 1.397(4)
N4 H3 0.8600
N5 C6 1.275(5)
C1 C2 1.372(6)
C1 C7 1.379(5)
C1 H1 0.9300
C2 C8 1.378(6)
C2 H2 0.9300
C8 C4 1.367(6)
C8 H3A 0.9300
C4 C5 1.369(6)
C4 H4 0.9300
C5 C7 1.384(5)
C5 H5 0.9300
C7 C6 1.466(5)
C3 C9 1.467(5)
C9 C10 1.385(5)
C9 C14 1.386(6)
C10 C11 1.377(6)
C10 H10 0.9300
C11 C12 1.365(7)
C11 H11 0.9300
C12 C13 1.343(6)
C12 H12 0.9300
C13 C14 1.362(6)
C13 H13 0.9300
C14 H14 0.9300
C16 C17 1.482(6)
C16 H16A 0.9700
C16 H16B 0.9700
C17 C18 1.505(6)
C17 H17A 0.9700
C17 H17B 0.9700
C18 H18A 0.9600
C18 H18B 0.9600
C18 H18C 0.9600

loop_
_geom_hbond_atom_site_label_D
_geom_hbond_atom_site_label_H
_geom_hbond_atom_site_label_A
_geom_hbond_site_symmetry_A
_geom_hbond_distance_DH
_geom_hbond_distance_HA
_geom_hbond_distance_DA
_geom_hbond_angle_DHA
N4 H3 N2 3_475 0.86 2.32 3.015(4) 139
C14 H14 O1 3_475 0.93 2.34 3.265(6) 172

loop_
_geom_torsion_atom_site_label_1
_geom_torsion_atom_site_label_2
_geom_torsion_atom_site_label_3
_geom_torsion_atom_site_label_4
_geom_torsion
C15 N1 N2 C3 143.6(3)
C6 N1 N2 C3 -43.3(4)
C3 N4 N5 C6 -38.3(5)
C7 C1 C2 C8 -0.3(7)
C1 C2 C8 C4 0.4(7)
C2 C8 C4 C5 -0.7(7)
C8 C4 C5 C7 0.9(7)
C2 C1 C7 C5 0.4(6)
C2 C1 C7 C6 -178.7(4)
C4 C5 C7 C1 -0.7(6)
C4 C5 C7 C6 178.4(4)
N4 N5 C6 N1 2.4(5)
N4 N5 C6 C7 176.8(3)
C15 N1 C6 N5 -148.4(3)
N2 N1 C6 N5 39.4(4)
C15 N1 C6 C7 37.2(5)
N2 N1 C6 C7 -135.0(3)
C1 C7 C6 N5 39.7(6)
C5 C7 C6 N5 -139.4(4)
C1 C7 C6 N1 -146.0(3)
C5 C7 C6 N1 34.8(5)
N1 N2 C3 N4 7.5(4)
N1 N2 C3 C9 -174.1(3)
N5 N4 C3 N2 33.6(5)
N5 N4 C3 C9 -144.7(3)
N2 C3 C9 C10 32.5(5)
N4 C3 C9 C10 -149.1(4)
N2 C3 C9 C14 -144.4(4)
N4 C3 C9 C14 33.9(5)
C14 C9 C10 C11 0.3(6)
C3 C9 C10 C11 -176.8(4)
C9 C10 C11 C12 0.4(8)
C10 C11 C12 C13 -1.1(8)
C11 C12 C13 C14 1.2(7)
C12 C13 C14 C9 -0.5(7)
C10 C9 C14 C13 -0.3(6)
C3 C9 C14 C13 176.7(4)
C16 O2 C15 O1 -0.2(5)
C16 O2 C15 N1 177.0(3)
C6 N1 C15 O1 -163.2(4)
N2 N1 C15 O1 9.1(5)
C6 N1 C15 O2 19.6(5)
N2 N1 C15 O2 -168.1(3)
C15 O2 C16 C17 -83.7(5)
O2 C16 C17 C18 176.7(5)

loop_
_cod_related_entry_id
_cod_related_entry_database
_cod_related_entry_code
1 ChemSpider 21129098
